data_4023789
loop_
_publ_author_name
'Masaki Yamamura'
'Naokazu Kano'
'Takayuki Kawashima'
'Tomonari Matsumoto'
'Jun Harada'
'Keiichiro Ogawa'

_publ_contact_author_address
;
Department of Chemistry, Graduate School of Science,
The University of Tokyo,
7-3-1 Hongo, Bunkyo-ku, Tokyo, 113-0033, Japan
;
_publ_contact_author_email takayuki@chem.s.u-tokyo.ac.jp
_publ_contact_author_fax +81-5800-6899
_publ_contact_author_name 'Takayuki Kawashima'
_publ_contact_author_phone +81-5841-4338
_publ_section_title
;
 Crucial Role of N...Si Interactions in the Solid-State
 Coloration of Disilylazobenzenes
;
_journal_name_full 'Journal of Organic Chemistry'
_journal_page_first 8244
_journal_page_last 8249
_journal_paper_doi 10.1021/jo801334a
_journal_volume 73
_journal_year 2008
_chemical_formula_moiety 'C44 H44 F2 N2 Si2'
_chemical_formula_sum 'C44 H44 F2 N2 Si2'
_chemical_formula_weight 694.99
_chemical_name_systematic
; 

4,4'-Dibutyl-2,2'-bis(fluorodiphenylsilyl)azobenzene
;
_space_group_IT_number 2
_symmetry_cell_setting triclinic
_symmetry_space_group_name_Hall '-P 1'
_symmetry_space_group_name_H-M 'P -1'
_atom_sites_solution_hydrogens geom
_atom_sites_solution_primary direct
_atom_sites_solution_secondary difmap
_audit_creation_method SHELXL-97
_cell_angle_alpha 95.857(4)
_cell_angle_beta 100.122(4)
_cell_angle_gamma 99.054(4)
_cell_formula_units_Z 2
_cell_length_a 10.851(4)
_cell_length_b 11.525(4)
_cell_length_c 15.430(5)
_cell_measurement_reflns_used 5614
_cell_measurement_temperature 120(2)
_cell_measurement_theta_max 27.4835
_cell_measurement_theta_min 3.0043
_cell_volume 1859.1(10)
_computing_cell_refinement 'CrystalClear (Rigaku Corp., 2000)'
_computing_data_collection 'CrystalClear (Rigaku Corp., 2000)'
_computing_data_reduction 'CrystalClear (Rigaku Corp., 2000)'
_computing_molecular_graphics 'ORTEP-3 for Windows ver 1.08 (Farrugia, 1997-2005)'
_computing_structure_refinement 'SHELXL-97 (Sheldrick, 1997)'
_computing_structure_solution 'SHELXS-97 (Sheldrick, 1990)'
_diffrn_ambient_temperature 120(2)
_diffrn_detector_area_resol_mean 14.5666
_diffrn_measured_fraction_theta_full 0.971
_diffrn_measured_fraction_theta_max 0.971
_diffrn_measurement_details
;
scan:
    Number of images: 600
               Slice: -70.0000 - 110.0000
         Image width: 0.3000
            Exp time: 11.0000
       Rotation axis: Omega
               Omega: 0.0000
                 Chi: 45.0000
                 Phi: 0.0000
                 XTD: 45.1804
              2theta: 19.7886
scan:
    Number of images: 600
               Slice: -70.0000 - 110.0000
         Image width: 0.3000
            Exp time: 11.0000
       Rotation axis: Omega
               Omega: 0.0000
                 Chi: 45.0000
                 Phi: 90.0000
                 XTD: 45.1804
              2theta: 19.7886

;
_diffrn_measurement_device
;
Mercury CCD (2x2 bin mode)
;
_diffrn_measurement_device_details
;
AFC8: Eulerian 3-circle
;
_diffrn_measurement_method dtprofit.ref
_diffrn_orient_matrix_type d*Trek
_diffrn_orient_matrix_UB_11 -0.0708
_diffrn_orient_matrix_UB_12 0.0598
_diffrn_orient_matrix_UB_13 0.0217
_diffrn_orient_matrix_UB_21 -0.0699
_diffrn_orient_matrix_UB_22 -0.0485
_diffrn_orient_matrix_UB_23 -0.0248
_diffrn_orient_matrix_UB_31 -0.0174
_diffrn_orient_matrix_UB_32 -0.0219
_diffrn_orient_matrix_UB_33 0.0602
_diffrn_radiation_detector CCD
_diffrn_radiation_monochromator graphite
_diffrn_radiation_source 'fine-focus sealed tube'
_diffrn_radiation_type MoK\a
_diffrn_radiation_wavelength 0.71070
_diffrn_reflns_av_R_equivalents 0.0132
_diffrn_reflns_av_sigmaI/netI 0.0292
_diffrn_reflns_limit_h_max 12
_diffrn_reflns_limit_h_min -10
_diffrn_reflns_limit_k_max 13
_diffrn_reflns_limit_k_min -13
_diffrn_reflns_limit_l_max 17
_diffrn_reflns_limit_l_min -18
_diffrn_reflns_number 11999
_diffrn_reflns_reduction_process 'Lp corrections applied'
_diffrn_reflns_theta_full 25.00
_diffrn_reflns_theta_max 25.00
_diffrn_reflns_theta_min 3.01
_diffrn_source_current 40.0000
_diffrn_source_voltage 50.0000
_exptl_absorpt_coefficient_mu 0.139
_exptl_absorpt_correction_T_max 0.9727
_exptl_absorpt_correction_T_min 0.9336
_exptl_absorpt_correction_type multi-scan
_exptl_absorpt_process_details
;
Jacobson, R. (1998) Private communication
;
_exptl_crystal_colour Yellow
_exptl_crystal_density_diffrn 1.242
_exptl_crystal_density_method 'not measured'
_exptl_crystal_description Block
_exptl_crystal_F_000 736
_exptl_crystal_size_max 0.45
_exptl_crystal_size_mid 0.40
_exptl_crystal_size_min 0.20
_refine_diff_density_max 0.361
_refine_diff_density_min -0.271
_refine_diff_density_rms 0.039
_refine_ls_extinction_method none
_refine_ls_goodness_of_fit_ref 1.053
_refine_ls_hydrogen_treatment riding
_refine_ls_matrix_type full
_refine_ls_number_parameters 453
_refine_ls_number_reflns 6362
_refine_ls_number_restraints 0
_refine_ls_restrained_S_all 1.053
_refine_ls_R_factor_all 0.0387
_refine_ls_R_factor_gt 0.0319
_refine_ls_shift/su_max 0.001
_refine_ls_shift/su_mean 0.000
_refine_ls_structure_factor_coef Fsqd
_refine_ls_weighting_details 'calc w=1/[\s^2^(Fo^2^)+(0.0380P)^2^+0.6327P] where P=(Fo^2^+2Fc^2^)/3'
_refine_ls_weighting_scheme calc
_refine_ls_wR_factor_gt 0.0809
_refine_ls_wR_factor_ref 0.0858
_reflns_number_gt 5491
_reflns_number_total 6362
_reflns_threshold_expression >2sigma(I)
_cod_data_source_file jo801334a_si_002.cif
_cod_data_source_block e4b
_cod_depositor_comments
;
The following automatic conversions were performed:
'_exptl_absorpt_correction_type' value 'Multi-scan' changed to
'multi-scan' according to
'/home/saulius/struct/CIF-dictionaries/cif_core.dic' dictionary named
'cif_core.dic' version 2.4.1 from 2010-06-29.

Automatic conversion script
Id: cif_fix_enum 1527 2010-12-29 10:47:43Z saulius 
;
_cod_database_code 4023789

loop_
_symmetry_equiv_pos_as_xyz
'x, y, z'
'-x, -y, -z'

loop_
_atom_site_label
_atom_site_type_symbol
_atom_site_fract_x
_atom_site_fract_y
_atom_site_fract_z
_atom_site_U_iso_or_equiv
_atom_site_adp_type
_atom_site_occupancy
_atom_site_symmetry_multiplicity
_atom_site_calc_flag
_atom_site_refinement_flags
_atom_site_disorder_assembly
_atom_site_disorder_group
Si1 Si 0.76840(4) 0.50680(3) 0.54793(3) 0.01684(11) Uani 1 1 d . . .
F1 F 0.66111(8) 0.52601(8) 0.60796(5) 0.0238(2) Uani 1 1 d . . .
C1 C 0.91604(13) 0.54640(12) 0.63561(9) 0.0165(3) Uani 1 1 d . . .
C2 C 0.91025(14) 0.58665(12) 0.72268(9) 0.0176(3) Uani 1 1 d . . .
H1 H 0.8291 0.5865 0.7379 0.021 Uiso 1 1 calc R . .
C3 C 1.01921(14) 0.62741(12) 0.78873(9) 0.0184(3) Uani 1 1 d . . .
C4 C 1.13719(14) 0.62451(13) 0.76597(10) 0.0199(3) Uani 1 1 d . . .
H2 H 1.2122 0.6496 0.8102 0.024 Uiso 1 1 calc R . .
C5 C 1.14750(14) 0.58591(13) 0.68020(10) 0.0197(3) Uani 1 1 d . . .
H3 H 1.2289 0.5851 0.6656 0.024 Uiso 1 1 calc R . .
C6 C 1.03793(14) 0.54825(12) 0.61561(9) 0.0165(3) Uani 1 1 d . . .
N1 N 1.05228(11) 0.51503(10) 0.52733(8) 0.0161(3) Uani 1 1 d . . .
C7 C 0.70556(14) 0.34872(13) 0.50035(9) 0.0188(3) Uani 1 1 d . . .
C8 C 0.78105(15) 0.26117(13) 0.49800(10) 0.0213(3) Uani 1 1 d . . .
H4 H 0.8708 0.2829 0.5164 0.026 Uiso 1 1 calc R . .
C9 C 0.72736(17) 0.14349(14) 0.46932(10) 0.0289(4) Uani 1 1 d . . .
H5 H 0.7803 0.0852 0.4693 0.035 Uiso 1 1 calc R . .
C10 C 0.59745(17) 0.11014(15) 0.44066(11) 0.0337(4) Uani 1 1 d . . .
H6 H 0.5610 0.0294 0.4201 0.040 Uiso 1 1 calc R . .
C11 C 0.52082(17) 0.19507(16) 0.44206(12) 0.0348(4) Uani 1 1 d . . .
H7 H 0.4314 0.1728 0.4224 0.042 Uiso 1 1 calc R . .
C12 C 0.57418(15) 0.31251(14) 0.47208(11) 0.0270(4) Uani 1 1 d . . .
H8 H 0.5203 0.3699 0.4735 0.032 Uiso 1 1 calc R . .
C13 C 0.75117(14) 0.62722(13) 0.47702(9) 0.0186(3) Uani 1 1 d . . .
C14 C 0.82462(15) 0.73984(13) 0.50680(11) 0.0260(4) Uani 1 1 d . . .
H9 H 0.8870 0.7513 0.5600 0.031 Uiso 1 1 calc R . .
C15 C 0.80861(17) 0.83469(14) 0.46073(11) 0.0321(4) Uani 1 1 d . . .
H10 H 0.8592 0.9105 0.4827 0.038 Uiso 1 1 calc R . .
C16 C 0.71948(16) 0.81991(15) 0.38304(11) 0.0302(4) Uani 1 1 d . . .
H11 H 0.7085 0.8852 0.3513 0.036 Uiso 1 1 calc R . .
C17 C 0.64655(16) 0.70973(15) 0.35189(11) 0.0304(4) Uani 1 1 d . . .
H12 H 0.5852 0.6988 0.2982 0.036 Uiso 1 1 calc R . .
C18 C 0.66210(15) 0.61468(14) 0.39837(10) 0.0255(4) Uani 1 1 d . . .
H13 H 0.6108 0.5393 0.3761 0.031 Uiso 1 1 calc R . .
C19 C 1.00857(15) 0.67756(13) 0.88094(10) 0.0221(3) Uani 1 1 d . . .
H14 H 0.9859 0.7572 0.8783 0.027 Uiso 1 1 calc R . .
H15 H 1.0933 0.6878 0.9201 0.027 Uiso 1 1 calc R . .
C20 C 0.91195(14) 0.60367(13) 0.92335(10) 0.0214(3) Uani 1 1 d . . .
H16 H 0.8266 0.5935 0.8850 0.026 Uiso 1 1 calc R . .
H17 H 0.9343 0.5241 0.9271 0.026 Uiso 1 1 calc R . .
C21 C 0.90696(15) 0.66019(14) 1.01572(10) 0.0233(3) Uani 1 1 d . . .
H18 H 0.8889 0.7414 1.0125 0.028 Uiso 1 1 calc R . .
H19 H 0.9910 0.6665 1.0550 0.028 Uiso 1 1 calc R . .
C22 C 0.80548(16) 0.58903(15) 1.05575(11) 0.0300(4) Uani 1 1 d . . .
H20 H 0.8246 0.5094 1.0608 0.045 Uiso 1 1 calc R . .
H21 H 0.7220 0.5830 1.0173 0.045 Uiso 1 1 calc R . .
H22 H 0.8047 0.6289 1.1148 0.045 Uiso 1 1 calc R . .
Si2 Si 0.70209(4) 0.94942(4) 0.92888(3) 0.01736(11) Uani 1 1 d . . .
F2 F 0.84449(8) 0.92987(8) 0.91818(5) 0.0245(2) Uani 1 1 d . . .
C23 C 0.72749(13) 0.99922(12) 1.05062(9) 0.0165(3) Uani 1 1 d . . .
C24 C 0.84715(13) 1.01190(12) 1.10464(9) 0.0172(3) Uani 1 1 d . . .
H23 H 0.9161 0.9933 1.0788 0.021 Uiso 1 1 calc R . .
C25 C 0.86925(14) 1.05122(12) 1.19588(9) 0.0177(3) Uani 1 1 d . . .
C26 C 0.76795(14) 1.07887(12) 1.23323(9) 0.0192(3) Uani 1 1 d . . .
H24 H 0.7819 1.1063 1.2949 0.023 Uiso 1 1 calc R . .
C27 C 0.64755(14) 1.06716(12) 1.18208(9) 0.0190(3) Uani 1 1 d . . .
H25 H 0.5790 1.0860 1.2082 0.023 Uiso 1 1 calc R . .
C28 C 0.62815(13) 1.02736(12) 1.09175(9) 0.0164(3) Uani 1 1 d . . .
N2 N 0.50379(11) 1.01726(10) 1.04069(8) 0.0163(3) Uani 1 1 d . . .
C29 C 0.68103(14) 1.07036(14) 0.85837(10) 0.0210(3) Uani 1 1 d . . .
C30 C 0.69196(15) 1.18643(14) 0.89855(11) 0.0286(4) Uani 1 1 d . . .
H26 H 0.7034 1.2017 0.9614 0.034 Uiso 1 1 calc R . .
C31 C 0.68658(17) 1.28046(16) 0.84917(13) 0.0371(4) Uani 1 1 d . . .
H27 H 0.6947 1.3588 0.8783 0.045 Uiso 1 1 calc R . .
C32 C 0.66945(16) 1.26000(17) 0.75795(13) 0.0384(5) Uani 1 1 d . . .
H28 H 0.6661 1.3241 0.7240 0.046 Uiso 1 1 calc R . .
C33 C 0.65716(16) 1.14624(18) 0.71614(12) 0.0379(4) Uani 1 1 d . . .
H29 H 0.6443 1.1318 0.6532 0.045 Uiso 1 1 calc R . .
C34 C 0.66350(16) 1.05224(16) 0.76574(11) 0.0300(4) Uani 1 1 d . . .
H30 H 0.6558 0.9743 0.7361 0.036 Uiso 1 1 calc R . .
C35 C 0.61240(14) 0.79500(13) 0.89176(10) 0.0197(3) Uani 1 1 d . . .
C36 C 0.53964(14) 0.73621(13) 0.94572(10) 0.0232(3) Uani 1 1 d . . .
H31 H 0.5341 0.7764 1.0014 0.028 Uiso 1 1 calc R . .
C37 C 0.47542(16) 0.62062(14) 0.91993(12) 0.0314(4) Uani 1 1 d . . .
H32 H 0.4265 0.5823 0.9576 0.038 Uiso 1 1 calc R . .
C38 C 0.48296(17) 0.56151(16) 0.83897(13) 0.0381(4) Uani 1 1 d . . .
H33 H 0.4379 0.4828 0.8205 0.046 Uiso 1 1 calc R . .
C39 C 0.55554(16) 0.61636(16) 0.78518(12) 0.0380(4) Uani 1 1 d . . .
H34 H 0.5612 0.5752 0.7298 0.046 Uiso 1 1 calc R . .
C40 C 0.62053(15) 0.73174(15) 0.81162(11) 0.0279(4) Uani 1 1 d . . .
H35 H 0.6716 0.7683 0.7744 0.034 Uiso 1 1 calc R . .
C41 C 0.99979(14) 1.06070(13) 1.25266(10) 0.0208(3) Uani 1 1 d . . .
H36 H 1.0167 1.1321 1.2975 0.025 Uiso 1 1 calc R . .
H37 H 1.0644 1.0708 1.2147 0.025 Uiso 1 1 calc R . .
C42 C 1.01356(15) 0.95178(14) 1.30029(10) 0.0237(3) Uani 1 1 d . . .
H38 H 1.1005 0.9636 1.3366 0.028 Uiso 1 1 calc R . .
H39 H 0.9528 0.9450 1.3412 0.028 Uiso 1 1 calc R . .
C43 C 0.99001(16) 0.83662(14) 1.23760(11) 0.0297(4) Uani 1 1 d . . .
H40 H 1.0504 0.8434 1.1964 0.036 Uiso 1 1 calc R . .
H41 H 0.9028 0.8243 1.2017 0.036 Uiso 1 1 calc R . .
C44 C 1.00492(17) 0.72941(15) 1.28558(12) 0.0357(4) Uani 1 1 d . . .
H42 H 0.9425 0.7198 1.3243 0.054 Uiso 1 1 calc R . .
H43 H 1.0910 0.7410 1.3214 0.054 Uiso 1 1 calc R . .
H44 H 0.9908 0.6583 1.2419 0.054 Uiso 1 1 calc R . .

loop_
_atom_site_aniso_label
_atom_site_aniso_U_11
_atom_site_aniso_U_22
_atom_site_aniso_U_33
_atom_site_aniso_U_23
_atom_site_aniso_U_13
_atom_site_aniso_U_12
Si1 0.0157(2) 0.0177(2) 0.0169(2) 0.00127(15) 0.00273(16) 0.00384(16)
F1 0.0183(5) 0.0297(5) 0.0235(5) -0.0004(4) 0.0058(4) 0.0057(4)
C1 0.0181(8) 0.0140(7) 0.0187(7) 0.0046(6) 0.0047(6) 0.0041(6)
C2 0.0179(8) 0.0171(7) 0.0190(7) 0.0040(6) 0.0050(6) 0.0043(6)
C3 0.0231(8) 0.0131(7) 0.0187(8) 0.0030(6) 0.0038(6) 0.0021(6)
C4 0.0187(8) 0.0200(7) 0.0185(8) 0.0035(6) -0.0006(6) 0.0005(6)
C5 0.0171(8) 0.0213(8) 0.0219(8) 0.0054(6) 0.0043(6) 0.0049(6)
C6 0.0199(8) 0.0132(7) 0.0170(7) 0.0037(5) 0.0035(6) 0.0041(6)
N1 0.0152(6) 0.0151(6) 0.0183(6) 0.0034(5) 0.0027(5) 0.0035(5)
C7 0.0199(8) 0.0216(8) 0.0144(7) 0.0025(6) 0.0041(6) 0.0013(6)
C8 0.0232(8) 0.0220(8) 0.0193(8) 0.0044(6) 0.0047(6) 0.0041(6)
C9 0.0416(11) 0.0223(8) 0.0262(9) 0.0043(7) 0.0123(8) 0.0084(7)
C10 0.0432(11) 0.0224(8) 0.0308(9) -0.0035(7) 0.0119(8) -0.0083(7)
C11 0.0257(9) 0.0361(10) 0.0364(10) -0.0052(8) 0.0072(8) -0.0077(7)
C12 0.0212(9) 0.0293(9) 0.0293(9) 0.0004(7) 0.0065(7) 0.0019(7)
C13 0.0175(8) 0.0208(8) 0.0190(7) 0.0005(6) 0.0047(6) 0.0077(6)
C14 0.0298(9) 0.0221(8) 0.0232(8) 0.0001(6) -0.0012(7) 0.0053(7)
C15 0.0411(11) 0.0204(8) 0.0336(10) 0.0039(7) 0.0044(8) 0.0055(7)
C16 0.0368(10) 0.0275(9) 0.0325(9) 0.0119(7) 0.0094(8) 0.0162(7)
C17 0.0296(9) 0.0359(10) 0.0265(9) 0.0071(7) -0.0012(7) 0.0140(7)
C18 0.0202(8) 0.0256(8) 0.0279(9) 0.0009(7) -0.0025(7) 0.0055(6)
C19 0.0249(8) 0.0203(8) 0.0189(8) -0.0005(6) 0.0029(6) 0.0005(6)
C20 0.0237(8) 0.0198(8) 0.0195(8) 0.0022(6) 0.0028(6) 0.0023(6)
C21 0.0261(9) 0.0242(8) 0.0198(8) 0.0029(6) 0.0051(7) 0.0045(6)
C22 0.0301(9) 0.0355(9) 0.0260(9) 0.0073(7) 0.0084(7) 0.0050(7)
Si2 0.0159(2) 0.0220(2) 0.0137(2) 0.00094(16) 0.00321(16) 0.00264(16)
F2 0.0188(5) 0.0355(5) 0.0203(5) 0.0015(4) 0.0067(4) 0.0063(4)
C23 0.0180(8) 0.0150(7) 0.0171(7) 0.0032(6) 0.0051(6) 0.0022(6)
C24 0.0165(8) 0.0174(7) 0.0181(7) 0.0033(6) 0.0049(6) 0.0022(6)
C25 0.0195(8) 0.0132(7) 0.0191(7) 0.0034(6) 0.0026(6) -0.0008(6)
C26 0.0246(8) 0.0186(7) 0.0134(7) 0.0011(6) 0.0034(6) 0.0021(6)
C27 0.0188(8) 0.0203(7) 0.0201(8) 0.0032(6) 0.0073(6) 0.0053(6)
C28 0.0162(7) 0.0150(7) 0.0173(7) 0.0031(6) 0.0023(6) 0.0016(6)
N2 0.0180(6) 0.0157(6) 0.0152(5) 0.0024(5) 0.0037(5) 0.0023(5)
C29 0.0130(8) 0.0292(8) 0.0202(8) 0.0065(6) 0.0028(6) 0.0004(6)
C30 0.0290(9) 0.0303(9) 0.0258(9) 0.0067(7) 0.0051(7) 0.0015(7)
C31 0.0340(10) 0.0302(9) 0.0478(11) 0.0134(8) 0.0077(9) 0.0025(8)
C32 0.0270(10) 0.0464(11) 0.0449(11) 0.0283(9) 0.0054(8) 0.0035(8)
C33 0.0296(10) 0.0591(13) 0.0241(9) 0.0184(9) 0.0027(7) -0.0003(9)
C34 0.0276(9) 0.0386(10) 0.0216(8) 0.0058(7) 0.0034(7) -0.0002(7)
C35 0.0147(8) 0.0243(8) 0.0191(8) -0.0008(6) -0.0005(6) 0.0071(6)
C36 0.0229(8) 0.0226(8) 0.0241(8) 0.0002(6) 0.0041(7) 0.0066(6)
C37 0.0255(9) 0.0240(9) 0.0443(10) 0.0036(7) 0.0073(8) 0.0031(7)
C38 0.0255(10) 0.0262(9) 0.0546(12) -0.0127(8) 0.0008(9) 0.0002(7)
C39 0.0272(10) 0.0407(10) 0.0390(10) -0.0201(8) 0.0029(8) 0.0052(8)
C40 0.0201(9) 0.0359(9) 0.0259(9) -0.0057(7) 0.0046(7) 0.0058(7)
C41 0.0180(8) 0.0247(8) 0.0165(7) 0.0003(6) -0.0001(6) -0.0003(6)
C42 0.0197(8) 0.0313(9) 0.0186(8) 0.0047(6) -0.0004(6) 0.0041(6)
C43 0.0308(9) 0.0279(9) 0.0271(9) 0.0039(7) -0.0051(7) 0.0070(7)
C44 0.0357(10) 0.0317(10) 0.0395(10) 0.0084(8) 0.0000(8) 0.0113(8)

loop_
_atom_type_symbol
_atom_type_description
_atom_type_scat_dispersion_real
_atom_type_scat_dispersion_imag
_atom_type_scat_source
C C 0.0033 0.0016 'International Tables Vol C Tables 4.2.6.8 and 6.1.1.4'
H H 0.0000 0.0000 'International Tables Vol C Tables 4.2.6.8 and 6.1.1.4'
N N 0.0061 0.0033 'International Tables Vol C Tables 4.2.6.8 and 6.1.1.4'
F F 0.0171 0.0103 'International Tables Vol C Tables 4.2.6.8 and 6.1.1.4'
Si Si 0.0817 0.0704 'International Tables Vol C Tables 4.2.6.8 and 6.1.1.4'

loop_
_geom_angle_atom_site_label_1
_geom_angle_atom_site_label_2
_geom_angle_atom_site_label_3
_geom_angle
_geom_angle_site_symmetry_1
_geom_angle_site_symmetry_3
_geom_angle_publ_flag
F1 Si1 C13 99.95(6) . . ?
F1 Si1 C7 98.47(6) . . ?
C13 Si1 C7 120.32(7) . . ?
F1 Si1 C1 100.19(6) . . ?
C13 Si1 C1 111.41(7) . . ?
C7 Si1 C1 120.22(6) . . ?
C2 C1 C6 116.97(13) . . ?
C2 C1 Si1 120.70(11) . . ?
C6 C1 Si1 122.04(11) . . ?
C1 C2 C3 122.63(14) . . ?
C1 C2 H1 118.7 . . ?
C3 C2 H1 118.7 . . ?
C4 C3 C2 118.06(13) . . ?
C4 C3 C19 121.12(13) . . ?
C2 C3 C19 120.78(13) . . ?
C5 C4 C3 121.27(14) . . ?
C5 C4 H2 119.4 . . ?
C3 C4 H2 119.4 . . ?
C4 C5 C6 119.43(14) . . ?
C4 C5 H3 120.3 . . ?
C6 C5 H3 120.3 . . ?
C5 C6 C1 121.60(13) . . ?
C5 C6 N1 117.88(13) . . ?
C1 C6 N1 120.49(13) . . ?
N1 N1 C6 113.50(14) 2_766 . ?
C8 C7 C12 117.30(14) . . ?
C8 C7 Si1 123.82(11) . . ?
C12 C7 Si1 118.65(11) . . ?
C9 C8 C7 121.12(15) . . ?
C9 C8 H4 119.4 . . ?
C7 C8 H4 119.4 . . ?
C10 C9 C8 120.48(15) . . ?
C10 C9 H5 119.8 . . ?
C8 C9 H5 119.8 . . ?
C9 C10 C11 119.49(15) . . ?
C9 C10 H6 120.3 . . ?
C11 C10 H6 120.3 . . ?
C10 C11 C12 120.08(16) . . ?
C10 C11 H7 120.0 . . ?
C12 C11 H7 120.0 . . ?
C11 C12 C7 121.51(16) . . ?
C11 C12 H8 119.2 . . ?
C7 C12 H8 119.2 . . ?
C18 C13 C14 117.04(14) . . ?
C18 C13 Si1 123.84(12) . . ?
C14 C13 Si1 118.94(11) . . ?
C15 C14 C13 121.51(15) . . ?
C15 C14 H9 119.2 . . ?
C13 C14 H9 119.2 . . ?
C16 C15 C14 120.28(16) . . ?
C16 C15 H10 119.9 . . ?
C14 C15 H10 119.9 . . ?
C17 C16 C15 119.39(15) . . ?
C17 C16 H11 120.3 . . ?
C15 C16 H11 120.3 . . ?
C16 C17 C18 120.34(15) . . ?
C16 C17 H12 119.8 . . ?
C18 C17 H12 119.8 . . ?
C17 C18 C13 121.44(15) . . ?
C17 C18 H13 119.3 . . ?
C13 C18 H13 119.3 . . ?
C3 C19 C20 115.73(12) . . ?
C3 C19 H14 108.3 . . ?
C20 C19 H14 108.3 . . ?
C3 C19 H15 108.3 . . ?
C20 C19 H15 108.3 . . ?
H14 C19 H15 107.4 . . ?
C21 C20 C19 112.43(12) . . ?
C21 C20 H16 109.1 . . ?
C19 C20 H16 109.1 . . ?
C21 C20 H17 109.1 . . ?
C19 C20 H17 109.1 . . ?
H16 C20 H17 107.8 . . ?
C20 C21 C22 112.10(13) . . ?
C20 C21 H18 109.2 . . ?
C22 C21 H18 109.2 . . ?
C20 C21 H19 109.2 . . ?
C22 C21 H19 109.2 . . ?
H18 C21 H19 107.9 . . ?
C21 C22 H20 109.5 . . ?
C21 C22 H21 109.5 . . ?
H20 C22 H21 109.5 . . ?
C21 C22 H22 109.5 . . ?
H20 C22 H22 109.5 . . ?
H21 C22 H22 109.5 . . ?
F2 Si2 C23 101.24(6) . . ?
F2 Si2 C35 99.94(6) . . ?
C23 Si2 C35 115.06(7) . . ?
F2 Si2 C29 100.33(6) . . ?
C23 Si2 C29 114.03(7) . . ?
C35 Si2 C29 121.18(7) . . ?
C24 C23 C28 117.00(13) . . ?
C24 C23 Si2 121.00(11) . . ?
C28 C23 Si2 121.99(11) . . ?
C23 C24 C25 122.14(13) . . ?
C23 C24 H23 118.9 . . ?
C25 C24 H23 118.9 . . ?
C26 C25 C24 118.62(13) . . ?
C26 C25 C41 120.86(13) . . ?
C24 C25 C41 120.51(13) . . ?
C27 C26 C25 121.12(13) . . ?
C27 C26 H24 119.4 . . ?
C25 C26 H24 119.4 . . ?
C26 C27 C28 119.05(13) . . ?
C26 C27 H25 120.5 . . ?
C28 C27 H25 120.5 . . ?
C27 C28 C23 122.06(13) . . ?
C27 C28 N2 117.83(12) . . ?
C23 C28 N2 120.09(13) . . ?
N2 N2 C28 113.17(14) 2_677 . ?
C30 C29 C34 117.02(15) . . ?
C30 C29 Si2 119.72(12) . . ?
C34 C29 Si2 123.10(12) . . ?
C31 C30 C29 121.77(16) . . ?
C31 C30 H26 119.1 . . ?
C29 C30 H26 119.1 . . ?
C32 C31 C30 119.94(17) . . ?
C32 C31 H27 120.0 . . ?
C30 C31 H27 120.0 . . ?
C33 C32 C31 119.74(16) . . ?
C33 C32 H28 120.1 . . ?
C31 C32 H28 120.1 . . ?
C32 C33 C34 120.25(16) . . ?
C32 C33 H29 119.9 . . ?
C34 C33 H29 119.9 . . ?
C33 C34 C29 121.26(17) . . ?
C33 C34 H30 119.4 . . ?
C29 C34 H30 119.4 . . ?
C40 C35 C36 117.33(14) . . ?
C40 C35 Si2 121.55(12) . . ?
C36 C35 Si2 121.03(11) . . ?
C37 C36 C35 121.56(15) . . ?
C37 C36 H31 119.2 . . ?
C35 C36 H31 119.2 . . ?
C38 C37 C36 119.57(16) . . ?
C38 C37 H32 120.2 . . ?
C36 C37 H32 120.2 . . ?
C39 C38 C37 120.16(16) . . ?
C39 C38 H33 119.9 . . ?
C37 C38 H33 119.9 . . ?
C38 C39 C40 120.06(16) . . ?
C38 C39 H34 120.0 . . ?
C40 C39 H34 120.0 . . ?
C39 C40 C35 121.28(16) . . ?
C39 C40 H35 119.4 . . ?
C35 C40 H35 119.4 . . ?
C25 C41 C42 112.72(12) . . ?
C25 C41 H36 109.0 . . ?
C42 C41 H36 109.0 . . ?
C25 C41 H37 109.0 . . ?
C42 C41 H37 109.0 . . ?
H36 C41 H37 107.8 . . ?
C43 C42 C41 113.61(13) . . ?
C43 C42 H38 108.8 . . ?
C41 C42 H38 108.8 . . ?
C43 C42 H39 108.8 . . ?
C41 C42 H39 108.8 . . ?
H38 C42 H39 107.7 . . ?
C42 C43 C44 113.11(14) . . ?
C42 C43 H40 109.0 . . ?
C44 C43 H40 109.0 . . ?
C42 C43 H41 109.0 . . ?
C44 C43 H41 109.0 . . ?
H40 C43 H41 107.8 . . ?
C43 C44 H42 109.5 . . ?
C43 C44 H43 109.5 . . ?
H42 C44 H43 109.5 . . ?
C43 C44 H44 109.5 . . ?
H42 C44 H44 109.5 . . ?
H43 C44 H44 109.5 . . ?

loop_
_geom_bond_atom_site_label_1
_geom_bond_atom_site_label_2
_geom_bond_distance
_geom_bond_site_symmetry_2
_geom_bond_publ_flag
Si1 F1 1.6372(10) . ?
Si1 C13 1.8649(15) . ?
Si1 C7 1.8663(16) . ?
Si1 C1 1.8673(15) . ?
C1 C2 1.391(2) . ?
C1 C6 1.408(2) . ?
C2 C3 1.400(2) . ?
C2 H1 0.9500 . ?
C3 C4 1.390(2) . ?
C3 C19 1.511(2) . ?
C4 C5 1.382(2) . ?
C4 H2 0.9500 . ?
C5 C6 1.389(2) . ?
C5 H3 0.9500 . ?
C6 N1 1.4189(18) . ?
N1 N1 1.265(2) 2_766 ?
C7 C8 1.398(2) . ?
C7 C12 1.398(2) . ?
C8 C9 1.383(2) . ?
C8 H4 0.9500 . ?
C9 C10 1.381(3) . ?
C9 H5 0.9500 . ?
C10 C11 1.381(3) . ?
C10 H6 0.9500 . ?
C11 C12 1.383(2) . ?
C11 H7 0.9500 . ?
C12 H8 0.9500 . ?
C13 C18 1.391(2) . ?
C13 C14 1.398(2) . ?
C14 C15 1.380(2) . ?
C14 H9 0.9500 . ?
C15 C16 1.379(2) . ?
C15 H10 0.9500 . ?
C16 C17 1.377(2) . ?
C16 H11 0.9500 . ?
C17 C18 1.385(2) . ?
C17 H12 0.9500 . ?
C18 H13 0.9500 . ?
C19 C20 1.525(2) . ?
C19 H14 0.9900 . ?
C19 H15 0.9900 . ?
C20 C21 1.519(2) . ?
C20 H16 0.9900 . ?
C20 H17 0.9900 . ?
C21 C22 1.525(2) . ?
C21 H18 0.9900 . ?
C21 H19 0.9900 . ?
C22 H20 0.9800 . ?
C22 H21 0.9800 . ?
C22 H22 0.9800 . ?
Si2 F2 1.6301(10) . ?
Si2 C23 1.8661(16) . ?
Si2 C35 1.8691(16) . ?
Si2 C29 1.8712(16) . ?
C23 C24 1.392(2) . ?
C23 C28 1.406(2) . ?
C24 C25 1.401(2) . ?
C24 H23 0.9500 . ?
C25 C26 1.392(2) . ?
C25 C41 1.510(2) . ?
C26 C27 1.381(2) . ?
C26 H24 0.9500 . ?
C27 C28 1.390(2) . ?
C27 H25 0.9500 . ?
C28 N2 1.4189(19) . ?
N2 N2 1.262(2) 2_677 ?
C29 C30 1.394(2) . ?
C29 C34 1.398(2) . ?
C30 C31 1.390(2) . ?
C30 H26 0.9500 . ?
C31 C32 1.378(3) . ?
C31 H27 0.9500 . ?
C32 C33 1.377(3) . ?
C32 H28 0.9500 . ?
C33 C34 1.392(2) . ?
C33 H29 0.9500 . ?
C34 H30 0.9500 . ?
C35 C40 1.394(2) . ?
C35 C36 1.398(2) . ?
C36 C37 1.386(2) . ?
C36 H31 0.9500 . ?
C37 C38 1.383(3) . ?
C37 H32 0.9500 . ?
C38 C39 1.374(3) . ?
C38 H33 0.9500 . ?
C39 C40 1.387(2) . ?
C39 H34 0.9500 . ?
C40 H35 0.9500 . ?
C41 C42 1.532(2) . ?
C41 H36 0.9900 . ?
C41 H37 0.9900 . ?
C42 C43 1.519(2) . ?
C42 H38 0.9900 . ?
C42 H39 0.9900 . ?
C43 C44 1.519(2) . ?
C43 H40 0.9900 . ?
C43 H41 0.9900 . ?
C44 H42 0.9800 . ?
C44 H43 0.9800 . ?
C44 H44 0.9800 . ?

loop_
_geom_torsion_atom_site_label_1
_geom_torsion_atom_site_label_2
_geom_torsion_atom_site_label_3
_geom_torsion_atom_site_label_4
_geom_torsion
_geom_torsion_site_symmetry_1
_geom_torsion_site_symmetry_2
_geom_torsion_site_symmetry_3
_geom_torsion_site_symmetry_4
_geom_torsion_publ_flag
F1 Si1 C1 C2 -3.63(12) . . . . ?
C13 Si1 C1 C2 101.39(12) . . . . ?
C7 Si1 C1 C2 -109.76(12) . . . . ?
F1 Si1 C1 C6 -177.30(11) . . . . ?
C13 Si1 C1 C6 -72.28(13) . . . . ?
C7 Si1 C1 C6 76.57(13) . . . . ?
C6 C1 C2 C3 -0.1(2) . . . . ?
Si1 C1 C2 C3 -174.09(11) . . . . ?
C1 C2 C3 C4 -1.5(2) . . . . ?
C1 C2 C3 C19 176.08(13) . . . . ?
C2 C3 C4 C5 1.9(2) . . . . ?
C19 C3 C4 C5 -175.72(13) . . . . ?
C3 C4 C5 C6 -0.6(2) . . . . ?
C4 C5 C6 C1 -1.1(2) . . . . ?
C4 C5 C6 N1 176.81(12) . . . . ?
C2 C1 C6 C5 1.5(2) . . . . ?
Si1 C1 C6 C5 175.35(11) . . . . ?
C2 C1 C6 N1 -176.43(12) . . . . ?
Si1 C1 C6 N1 -2.54(18) . . . . ?
C5 C6 N1 N1 -178.26(14) . . . 2_766 ?
C1 C6 N1 N1 -0.3(2) . . . 2_766 ?
F1 Si1 C7 C8 -132.93(12) . . . . ?
C13 Si1 C7 C8 120.24(12) . . . . ?
C1 Si1 C7 C8 -25.85(15) . . . . ?
F1 Si1 C7 C12 41.40(12) . . . . ?
C13 Si1 C7 C12 -65.43(14) . . . . ?
C1 Si1 C7 C12 148.48(11) . . . . ?
C12 C7 C8 C9 -0.4(2) . . . . ?
Si1 C7 C8 C9 174.02(11) . . . . ?
C7 C8 C9 C10 1.2(2) . . . . ?
C8 C9 C10 C11 -1.0(2) . . . . ?
C9 C10 C11 C12 -0.1(3) . . . . ?
C10 C11 C12 C7 0.9(3) . . . . ?
C8 C7 C12 C11 -0.7(2) . . . . ?
Si1 C7 C12 C11 -175.38(13) . . . . ?
F1 Si1 C13 C18 -85.52(13) . . . . ?
C7 Si1 C13 C18 20.49(16) . . . . ?
C1 Si1 C13 C18 169.31(12) . . . . ?
F1 Si1 C13 C14 89.48(12) . . . . ?
C7 Si1 C13 C14 -164.51(11) . . . . ?
C1 Si1 C13 C14 -15.69(14) . . . . ?
C18 C13 C14 C15 0.6(2) . . . . ?
Si1 C13 C14 C15 -174.69(13) . . . . ?
C13 C14 C15 C16 -0.6(3) . . . . ?
C14 C15 C16 C17 0.1(3) . . . . ?
C15 C16 C17 C18 0.3(3) . . . . ?
C16 C17 C18 C13 -0.2(2) . . . . ?
C14 C13 C18 C17 -0.3(2) . . . . ?
Si1 C13 C18 C17 174.81(12) . . . . ?
C4 C3 C19 C20 -134.30(15) . . . . ?
C2 C3 C19 C20 48.19(19) . . . . ?
C3 C19 C20 C21 -179.90(13) . . . . ?
C19 C20 C21 C22 177.10(13) . . . . ?
F2 Si2 C23 C24 1.02(12) . . . . ?
C35 Si2 C23 C24 107.71(12) . . . . ?
C29 Si2 C23 C24 -105.76(12) . . . . ?
F2 Si2 C23 C28 180.00(11) . . . . ?
C35 Si2 C23 C28 -73.31(13) . . . . ?
C29 Si2 C23 C28 73.22(13) . . . . ?
C28 C23 C24 C25 -0.2(2) . . . . ?
Si2 C23 C24 C25 178.80(10) . . . . ?
C23 C24 C25 C26 -0.3(2) . . . . ?
C23 C24 C25 C41 178.37(13) . . . . ?
C24 C25 C26 C27 0.5(2) . . . . ?
C41 C25 C26 C27 -178.15(13) . . . . ?
C25 C26 C27 C28 -0.2(2) . . . . ?
C26 C27 C28 C23 -0.4(2) . . . . ?
C26 C27 C28 N2 -179.42(12) . . . . ?
C24 C23 C28 C27 0.6(2) . . . . ?
Si2 C23 C28 C27 -178.45(11) . . . . ?
C24 C23 C28 N2 179.60(12) . . . . ?
Si2 C23 C28 N2 0.58(18) . . . . ?
C27 C28 N2 N2 178.69(14) . . . 2_677 ?
C23 C28 N2 N2 -0.4(2) . . . 2_677 ?
F2 Si2 C29 C30 -103.94(13) . . . . ?
C23 Si2 C29 C30 3.41(15) . . . . ?
C35 Si2 C29 C30 147.67(12) . . . . ?
F2 Si2 C29 C34 71.28(13) . . . . ?
C23 Si2 C29 C34 178.63(12) . . . . ?
C35 Si2 C29 C34 -37.11(16) . . . . ?
C34 C29 C30 C31 -0.4(2) . . . . ?
Si2 C29 C30 C31 175.10(13) . . . . ?
C29 C30 C31 C32 0.3(3) . . . . ?
C30 C31 C32 C33 0.3(3) . . . . ?
C31 C32 C33 C34 -0.8(3) . . . . ?
C32 C33 C34 C29 0.7(3) . . . . ?
C30 C29 C34 C33 -0.1(2) . . . . ?
Si2 C29 C34 C33 -175.42(13) . . . . ?
F2 Si2 C35 C40 -51.47(13) . . . . ?
C23 Si2 C35 C40 -158.95(12) . . . . ?
C29 Si2 C35 C40 57.13(15) . . . . ?
F2 Si2 C35 C36 125.13(12) . . . . ?
C23 Si2 C35 C36 17.65(14) . . . . ?
C29 Si2 C35 C36 -126.27(12) . . . . ?
C40 C35 C36 C37 -1.5(2) . . . . ?
Si2 C35 C36 C37 -178.28(12) . . . . ?
C35 C36 C37 C38 -0.1(2) . . . . ?
C36 C37 C38 C39 1.2(3) . . . . ?
C37 C38 C39 C40 -0.6(3) . . . . ?
C38 C39 C40 C35 -1.1(3) . . . . ?
C36 C35 C40 C39 2.1(2) . . . . ?
Si2 C35 C40 C39 178.81(13) . . . . ?
C26 C25 C41 C42 82.04(17) . . . . ?
C24 C25 C41 C42 -96.61(16) . . . . ?
C25 C41 C42 C43 58.97(17) . . . . ?
C41 C42 C43 C44 179.57(14) . . . . ?
